data_4134204
loop_
_publ_author_name
'Music, Arif'
'Baumann, Andreas Nicolas'
'Spie Szlig, Philipp'
'Plantefol, Allan'
'Jagau, Thomas-C'
'Didier, Dorian'

_publ_section_title
;
 Electrochemical Synthesis of Biaryls via Oxidative Intramolecular
 Coupling of Tetra(hetero)arylborates.
;
_journal_name_full 'Journal of the American Chemical Society'
_journal_paper_doi 10.1021/jacs.9b12300
_journal_year 2020
_chemical_absolute_configuration unk
_chemical_formula_moiety 'C26 H24 B K O2'
_chemical_formula_sum 'C26 H24 B K O2'
_chemical_formula_weight 418.36
_chemical_name_common ARM-PS017
_space_group_crystal_system monoclinic
_space_group_IT_number 4
_space_group_name_Hall 'P 2yb'
_space_group_name_H-M_alt 'P 1 21 1'
_atom_sites_solution_hydrogens geom
_audit_block_code K_B_Ph2_PhOMe2_xv493_knochel
_audit_creation_method 'APEX3 v2018.7-2'
_audit_update_record 31-Jul-19
_cell_angle_alpha 90
_cell_angle_beta 100.8430(10)
_cell_angle_gamma 90
_cell_formula_units_Z 2
_cell_length_a 7.8292(3)
_cell_length_b 11.0341(4)
_cell_length_c 12.7149(6)
_cell_measurement_reflns_used 9989
_cell_measurement_temperature 109.(2)
_cell_measurement_theta_max 27.0848
_cell_measurement_theta_min 2.8376
_cell_volume 1078.81(8)
_computing_cell_refinement 'SAINT V8.38A (Bruker AXS Inc., 2017)'
_computing_data_collection 'APEX3 v2016.5-0, Bruker AXS (2016)'
_computing_data_reduction 'SAINT V8.38A (Bruker AXS Inc., 2017)'
_computing_molecular_graphics 'shelXle (C.B. Huebschle, rev 924)'
_computing_structure_refinement 'SHELXL-2018/3 (Sheldrick, 2018)'
_computing_structure_solution 'SHELXT 2014/5 (Sheldrick, 2014)'
_diffrn_ambient_temperature 109.(2)
_diffrn_detector_area_resol_mean 7.3910
_diffrn_measured_fraction_theta_full 0.998
_diffrn_measured_fraction_theta_max 0.998
_diffrn_measurement_device 'fixed-chi three-circle diffractometer'
_diffrn_measurement_device_type 'Bruker D8 Venture TXS'
_diffrn_measurement_method 'mix of phi and omega scans'
_diffrn_radiation_monochromator 'focusing mirrors'
_diffrn_radiation_type MoK\a
_diffrn_radiation_wavelength 0.71073
_diffrn_reflns_av_R_equivalents 0.0359
_diffrn_reflns_av_unetI/netI 0.0321
_diffrn_reflns_Laue_measured_fraction_full 0.998
_diffrn_reflns_Laue_measured_fraction_max 0.998
_diffrn_reflns_limit_h_max 10
_diffrn_reflns_limit_h_min -10
_diffrn_reflns_limit_k_max 14
_diffrn_reflns_limit_k_min -14
_diffrn_reflns_limit_l_max 16
_diffrn_reflns_limit_l_min -15
_diffrn_reflns_number 19433
_diffrn_reflns_point_group_measured_fraction_full 0.997
_diffrn_reflns_point_group_measured_fraction_max 0.995
_diffrn_reflns_theta_full 25.242
_diffrn_reflns_theta_max 27.101
_diffrn_reflns_theta_min 2.649
_diffrn_source 'rotating anode (TXS)'
_diffrn_source_current 50
_diffrn_source_power 2.5
_diffrn_source_type 'Bruker TXS'
_diffrn_source_voltage 50
_exptl_absorpt_coefficient_mu 0.266
_exptl_absorpt_correction_T_max 0.99
_exptl_absorpt_correction_T_min 0.93
_exptl_absorpt_correction_type multi-scan
_exptl_absorpt_process_details
;
SADABS-2016/2 - Bruker AXS area detector scaling and absorption correction
;
_exptl_crystal_colour colourless
_exptl_crystal_density_diffrn 1.288
_exptl_crystal_density_method 'not measured'
_exptl_crystal_description rod
_exptl_crystal_F_000 440
_exptl_crystal_size_max 0.100
_exptl_crystal_size_mid 0.040
_exptl_crystal_size_min 0.040
_refine_diff_density_max 0.273
_refine_diff_density_min -0.189
_refine_diff_density_rms 0.039
_refine_ls_abs_structure_details
;

Refined as an inversion twin. BASF 0.21.
;
_refine_ls_abs_structure_Flack 0.21(4)
_refine_ls_extinction_method none
_refine_ls_goodness_of_fit_ref 1.040
_refine_ls_hydrogen_treatment constr
_refine_ls_matrix_type full
_refine_ls_number_parameters 274
_refine_ls_number_reflns 4734
_refine_ls_number_restraints 6
_refine_ls_restrained_S_all 1.053
_refine_ls_R_factor_all 0.0366
_refine_ls_R_factor_gt 0.0312
_refine_ls_shift/su_max 0.000
_refine_ls_shift/su_mean 0.000
_refine_ls_structure_factor_coef Fsqd
_refine_ls_weighting_details 'w=1/[\s^2^(Fo^2^)+(0.0300P)^2^+0.3433P] where P=(Fo^2^+2Fc^2^)/3'
_refine_ls_weighting_scheme calc
_refine_ls_wR_factor_gt 0.0714
_refine_ls_wR_factor_ref 0.0746
_reflns_Friedel_coverage 0.893
_reflns_Friedel_fraction_full 0.996
_reflns_Friedel_fraction_max 0.992
_reflns_number_gt 4348
_reflns_number_total 4734
_reflns_threshold_expression 'I > 2\s(I)'
_cod_data_source_file ja9b12300_si_002.cif
_cod_data_source_block xv493
_cod_depositor_comments
;
The following automatic conversions were performed:

data item '_exptl_absorpt_correction_type' value 'Multi-Scan' was
changed to 'multi-scan' in accordance with the
/home/data/users/saulius/crontab/automatic-downloads/rss-feeds/ACS/lib/dictionaries/cif_core.dic
dictionary named 'cif_core.dic' version 2.4.2 last updated on
2011-04-26.

Automatic conversion script
Id: cif_fix_values 7556 2019-12-06 15:28:31Z antanas 
;
_cod_database_code 4134204
_shelx_estimated_absorpt_t_min 0.974
_shelx_estimated_absorpt_t_max 0.989
_shelx_space_group_comment
;
The symmetry employed for this shelxl refinement is uniquely defined
by the following loop, which should always be used as a source of
symmetry information in preference to the above space-group names.
They are only intended as comments.
;

loop_
_space_group_symop_operation_xyz
'x, y, z'
'-x, y+1/2, -z'

loop_
_atom_site_label
_atom_site_type_symbol
_atom_site_fract_x
_atom_site_fract_y
_atom_site_fract_z
_atom_site_U_iso_or_equiv
_atom_site_adp_type
_atom_site_occupancy
_atom_site_site_symmetry_order
_atom_site_calc_flag
_atom_site_refinement_flags_posn
_atom_site_refinement_flags_adp
_atom_site_refinement_flags_occupancy
_atom_site_disorder_assembly
_atom_site_disorder_group
C1 C 0.1413(3) 0.4707(2) 0.34630(19) 0.0196(5) Uani 1 1 d . . . . .
C2 C 0.0628(3) 0.5853(2) 0.3486(2) 0.0211(5) Uani 1 1 d . . . . .
H2 H 0.099388 0.651674 0.304106 0.025 Uiso 1 1 calc R U . . .
C3 C -0.0465(3) 0.6142(2) 0.4190(2) 0.0240(5) Uani 1 1 d . . . . .
H3 H -0.089434 0.699199 0.422189 0.029 Uiso 1 1 calc R U . . .
C4 C -0.0798(3) 0.5297(2) 0.4933(2) 0.0254(5) Uani 1 1 d . . . . .
C5 C -0.0077(3) 0.4154(3) 0.4936(2) 0.0272(6) Uani 1 1 d . . . . .
H5 H -0.032072 0.353010 0.545874 0.033 Uiso 1 1 calc R U . . .
C6 C 0.1009(3) 0.3872(2) 0.4205(2) 0.0234(5) Uani 1 1 d . . . . .
H6 H 0.156370 0.305323 0.424349 0.028 Uiso 1 1 calc R U . . .
C7 C 0.0916(3) 0.4171(2) 0.14661(18) 0.0189(5) Uani 1 1 d . . . . .
C8 C 0.0059(3) 0.3045(2) 0.1286(2) 0.0222(5) Uani 1 1 d . . . . .
H8 H 0.068343 0.230746 0.161529 0.027 Uiso 1 1 calc R U . . .
C9 C -0.1427(3) 0.2880(2) 0.0503(2) 0.0269(6) Uani 1 1 d . . . . .
H9 H -0.187128 0.204054 0.032466 0.032 Uiso 1 1 calc R U . . .
C10 C -0.2120(3) 0.3839(3) -0.0145(2) 0.0299(6) Uani 1 1 d . . . . .
H10 H -0.312599 0.372567 -0.068426 0.036 Uiso 1 1 calc R U . . .
C11 C -0.1323(3) 0.4967(3) 0.0005(2) 0.0269(6) Uani 1 1 d . . . . .
H11 H -0.178583 0.563432 -0.042869 0.032 Uiso 1 1 calc R U . . .
C12 C 0.0167(3) 0.5117(2) 0.0801(2) 0.0216(5) Uani 1 1 d . . . . .
H12 H 0.069290 0.589592 0.089269 0.026 Uiso 1 1 calc R U . . .
C13 C 0.3753(3) 0.5544(2) 0.23388(19) 0.0178(5) Uani 1 1 d . . . . .
C14 C 0.4489(3) 0.6287(2) 0.3203(2) 0.0221(5) Uani 1 1 d . . . . .
H14 H 0.417663 0.614390 0.387926 0.026 Uiso 1 1 calc R U . . .
C15 C 0.5644(3) 0.7216(2) 0.3121(2) 0.0246(5) Uani 1 1 d . . . . .
H15 H 0.607827 0.770628 0.372667 0.029 Uiso 1 1 calc R U . . .
C16 C 0.6168(3) 0.7430(2) 0.2154(2) 0.0221(5) Uani 1 1 d . . . . .
C17 C 0.5516(3) 0.6711(2) 0.1274(2) 0.0211(5) Uani 1 1 d . . . . .
H17 H 0.572864 0.694108 0.054870 0.025 Uiso 1 1 calc R U . . .
C18 C 0.4313(3) 0.5796(2) 0.13768(19) 0.0193(5) Uani 1 1 d . . . . .
H18 H 0.360963 0.545633 0.070300 0.023 Uiso 1 1 calc R U . . .
C19 C 0.3811(3) 0.3234(2) 0.2745(2) 0.0199(5) Uani 1 1 d . . . . .
C20 C 0.4166(3) 0.2481(2) 0.1919(2) 0.0227(5) Uani 1 1 d . . . . .
H20 H 0.340502 0.254424 0.119555 0.027 Uiso 1 1 calc R U . . .
C21 C 0.5442(3) 0.1582(2) 0.2091(2) 0.0294(6) Uani 1 1 d . . . . .
H21 H 0.562697 0.108488 0.151297 0.035 Uiso 1 1 calc R U . . .
C22 C 0.6437(3) 0.1412(3) 0.3100(2) 0.0320(6) Uani 1 1 d . . . . .
H22 H 0.731522 0.080676 0.321938 0.038 Uiso 1 1 calc R U . . .
C23 C 0.6133(3) 0.2139(3) 0.3933(2) 0.0305(6) Uani 1 1 d . . . . .
H23 H 0.677669 0.198093 0.467675 0.037 Uiso 1 1 calc R U . . .
C24 C 0.4840(3) 0.3028(2) 0.3756(2) 0.0245(5) Uani 1 1 d . . . . .
H24 H 0.452943 0.345145 0.438983 0.029 Uiso 1 1 calc R U . . .
C25 C -0.2209(4) 0.4854(3) 0.6399(3) 0.0443(8) Uani 1 1 d . . . . .
H25A H -0.295073 0.524340 0.684069 0.066 Uiso 1 1 calc R U . . .
H25B H -0.110726 0.461177 0.685222 0.066 Uiso 1 1 calc R U . . .
H25C H -0.279949 0.413525 0.605137 0.066 Uiso 1 1 calc R U . . .
C26 C 0.7910(4) 0.8609(3) 0.1187(2) 0.0377(7) Uani 1 1 d . . . . .
H26A H 0.867776 0.931798 0.128160 0.057 Uiso 1 1 calc R U . . .
H26B H 0.689758 0.877581 0.062400 0.057 Uiso 1 1 calc R U . . .
H26C H 0.854239 0.790828 0.098159 0.057 Uiso 1 1 calc R U . . .
B1 B 0.2487(3) 0.4400(3) 0.2502(2) 0.0177(5) Uani 1 1 d . . . . .
K1 K -0.25428(6) 0.43005(6) 0.25051(4) 0.02260(13) Uani 1 1 d . . . . .
O1 O -0.1874(3) 0.5682(2) 0.56038(16) 0.0359(5) Uani 1 1 d . . . . .
O2 O 0.7347(2) 0.83570(18) 0.21614(15) 0.0308(4) Uani 1 1 d . . . . .

loop_
_atom_site_aniso_label
_atom_site_aniso_U_11
_atom_site_aniso_U_22
_atom_site_aniso_U_33
_atom_site_aniso_U_23
_atom_site_aniso_U_13
_atom_site_aniso_U_12
C1 0.0137(11) 0.0223(12) 0.0223(12) -0.0015(9) 0.0024(9) -0.0008(9)
C2 0.0171(12) 0.0191(12) 0.0276(13) -0.0014(10) 0.0050(10) -0.0034(9)
C3 0.0226(12) 0.0180(12) 0.0323(14) -0.0047(10) 0.0071(10) 0.0015(10)
C4 0.0207(12) 0.0298(14) 0.0273(13) -0.0061(11) 0.0090(10) 0.0008(10)
C5 0.0262(12) 0.0296(15) 0.0285(12) 0.0056(11) 0.0120(10) 0.0054(12)
C6 0.0200(12) 0.0250(12) 0.0266(13) 0.0030(10) 0.0078(10) 0.0050(10)
C7 0.0144(10) 0.0224(12) 0.0211(11) -0.0019(10) 0.0067(8) 0.0007(10)
C8 0.0174(12) 0.0230(13) 0.0278(13) -0.0039(10) 0.0086(10) 0.0008(9)
C9 0.0222(13) 0.0269(13) 0.0341(14) -0.0092(11) 0.0115(11) -0.0062(10)
C10 0.0165(12) 0.0447(16) 0.0280(14) -0.0085(12) 0.0026(10) -0.0028(11)
C11 0.0192(12) 0.0346(15) 0.0268(13) 0.0033(11) 0.0039(10) 0.0049(11)
C12 0.0174(12) 0.0234(12) 0.0244(12) -0.0007(10) 0.0050(10) -0.0004(10)
C13 0.0134(11) 0.0199(11) 0.0202(11) 0.0002(10) 0.0035(9) 0.0016(9)
C14 0.0183(12) 0.0289(13) 0.0203(12) -0.0015(10) 0.0071(9) -0.0020(10)
C15 0.0196(13) 0.0284(13) 0.0258(13) -0.0086(11) 0.0048(10) -0.0027(10)
C16 0.0162(12) 0.0218(12) 0.0286(13) -0.0007(10) 0.0050(10) -0.0005(9)
C17 0.0201(12) 0.0229(12) 0.0207(12) 0.0028(10) 0.0051(9) 0.0006(9)
C18 0.0169(11) 0.0202(12) 0.0204(11) -0.0001(9) 0.0023(9) 0.0014(9)
C19 0.0171(12) 0.0207(12) 0.0235(12) 0.0022(10) 0.0082(10) -0.0026(9)
C20 0.0192(13) 0.0206(12) 0.0299(13) -0.0004(10) 0.0086(10) -0.0011(10)
C21 0.0251(14) 0.0237(13) 0.0423(16) -0.0013(12) 0.0140(12) 0.0041(11)
C22 0.0211(13) 0.0267(14) 0.0500(18) 0.0131(13) 0.0115(12) 0.0072(11)
C23 0.0217(14) 0.0376(15) 0.0327(14) 0.0160(13) 0.0060(11) 0.0021(11)
C24 0.0183(12) 0.0330(15) 0.0238(13) 0.0055(11) 0.0081(10) 0.0008(10)
C25 0.0460(19) 0.057(2) 0.0376(17) 0.0017(15) 0.0263(15) 0.0098(16)
C26 0.0382(17) 0.0387(17) 0.0388(16) 0.0028(13) 0.0140(13) -0.0137(13)
B1 0.0162(11) 0.0196(13) 0.0180(10) 0.0002(11) 0.0048(8) 0.0008(10)
K1 0.0155(2) 0.0252(2) 0.0276(2) -0.0007(2) 0.00543(18) -0.0008(2)
O1 0.0367(11) 0.0373(11) 0.0397(11) -0.0037(9) 0.0228(9) 0.0053(9)
O2 0.0318(10) 0.0317(10) 0.0312(10) -0.0033(8) 0.0115(8) -0.0135(9)

loop_
_atom_type_symbol
_atom_type_description
_atom_type_scat_dispersion_real
_atom_type_scat_dispersion_imag
_atom_type_scat_source
C C 0.0033 0.0016 'International Tables Vol C Tables 4.2.6.8 and 6.1.1.4'
H H 0.0000 0.0000 'International Tables Vol C Tables 4.2.6.8 and 6.1.1.4'
B B 0.0013 0.0007 'International Tables Vol C Tables 4.2.6.8 and 6.1.1.4'
K K 0.2009 0.2494 'International Tables Vol C Tables 4.2.6.8 and 6.1.1.4'
O O 0.0106 0.0060 'International Tables Vol C Tables 4.2.6.8 and 6.1.1.4'

loop_
_geom_angle_atom_site_label_1
_geom_angle_atom_site_label_2
_geom_angle_atom_site_label_3
_geom_angle
_geom_angle_site_symmetry_1
_geom_angle_site_symmetry_3
_geom_angle_publ_flag
C6 C1 C2 115.0(2) . . ?
C6 C1 B1 125.3(2) . . ?
C2 C1 B1 119.1(2) . . ?
C6 C1 K1 80.54(14) . . ?
C2 C1 K1 74.56(13) . . ?
B1 C1 K1 106.72(14) . . ?
C3 C2 C1 123.0(2) . . ?
C3 C2 K1 80.86(15) . . ?
C1 C2 K1 79.30(14) . . ?
C3 C2 H2 118.3 . . ?
C1 C2 H2 118.3 . . ?
K1 C2 H2 118.3 . . ?
C4 C3 C2 120.2(2) . . ?
C4 C3 K1 83.76(15) . . ?
C2 C3 K1 73.55(14) . . ?
C4 C3 H3 119.7 . . ?
C2 C3 H3 119.7 . . ?
K1 C3 H3 119.7 . . ?
O1 C4 C5 125.3(2) . . ?
O1 C4 C3 115.6(2) . . ?
C5 C4 C3 119.1(2) . . ?
O1 C4 K1 119.11(16) . . ?
C5 C4 K1 78.26(15) . . ?
C3 C4 K1 71.72(15) . . ?
C4 C5 C6 119.8(2) . . ?
C4 C5 K1 77.74(15) . . ?
C6 C5 K1 73.40(15) . . ?
C4 C5 H5 120.1 . . ?
C6 C5 H5 120.1 . . ?
K1 C5 H5 120.1 . . ?
C1 C6 C5 122.8(2) . . ?
C1 C6 K1 74.13(14) . . ?
C5 C6 K1 81.84(15) . . ?
C1 C6 H6 118.6 . . ?
C5 C6 H6 118.6 . . ?
K1 C6 H6 118.6 . . ?
C12 C7 C8 115.3(2) . . ?
C12 C7 B1 122.3(2) . . ?
C8 C7 B1 121.8(2) . . ?
C12 C7 K1 85.79(14) . . ?
C8 C7 K1 72.27(13) . . ?
B1 C7 K1 102.94(13) . . ?
C9 C8 C7 122.6(2) . . ?
C9 C8 K1 82.98(15) . . ?
C7 C8 K1 82.12(14) . . ?
C9 C8 H8 118.0 . . ?
C7 C8 H8 118.0 . . ?
K1 C8 H8 118.0 . . ?
C10 C9 C8 120.3(2) . . ?
C10 C9 K1 87.96(16) . . ?
C8 C9 K1 71.80(14) . . ?
C10 C9 H9 119.4 . . ?
C8 C9 H9 119.4 . . ?
K1 C9 H9 119.4 . . ?
C9 C10 C11 119.1(2) . . ?
C9 C10 K1 68.60(15) . . ?
C11 C10 K1 81.82(16) . . ?
C9 C10 H10 120.5 . . ?
C11 C10 H10 120.5 . . ?
K1 C10 H10 120.0 . . ?
C10 C11 C12 119.8(2) . . ?
C10 C11 H11 120.1 . . ?
C12 C11 H11 120.1 . . ?
C7 C12 C11 122.9(2) . . ?
C7 C12 K1 70.15(13) . . ?
C11 C12 K1 83.96(15) . . ?
C7 C12 H12 118.5 . . ?
C11 C12 H12 118.5 . . ?
K1 C12 H12 117.8 . . ?
C18 C13 C14 114.7(2) . . ?
C18 C13 B1 123.9(2) . . ?
C14 C13 B1 121.2(2) . . ?
C18 C13 K1 73.28(13) . 1_655 ?
C14 C13 K1 87.99(14) . 1_655 ?
B1 C13 K1 102.94(15) . 1_655 ?
C15 C14 C13 123.4(2) . . ?
C15 C14 K1 88.24(15) . 1_655 ?
C13 C14 K1 67.86(13) . 1_655 ?
C15 C14 H14 118.3 . . ?
C13 C14 H14 118.3 . . ?
K1 C14 H14 115.5 1_655 . ?
C14 C15 C16 119.9(2) . . ?
C14 C15 H15 120.0 . . ?
C16 C15 H15 120.0 . . ?
O2 C16 C17 125.1(2) . . ?
O2 C16 C15 115.4(2) . . ?
C17 C16 C15 119.5(2) . . ?
C16 C17 C18 119.2(2) . . ?
C16 C17 K1 90.65(15) . 1_655 ?
C18 C17 K1 68.52(14) . 1_655 ?
C16 C17 H17 119.9 . . ?
C18 C17 H17 119.9 . . ?
K1 C17 H17 119.9 1_655 . ?
C13 C18 C17 123.3(2) . . ?
C13 C18 K1 80.90(14) . 1_655 ?
C17 C18 K1 86.41(14) . 1_655 ?
C13 C18 H18 117.4 . . ?
C17 C18 H18 117.4 . . ?
K1 C18 H18 117.4 1_655 . ?
C24 C19 C20 115.4(2) . . ?
C24 C19 B1 122.2(2) . . ?
C20 C19 B1 121.9(2) . . ?
C24 C19 K1 77.00(14) . 1_655 ?
C20 C19 K1 80.73(14) . 1_655 ?
B1 C19 K1 103.89(15) . 1_655 ?
C21 C20 C19 122.6(2) . . ?
C21 C20 K1 83.66(16) . 1_655 ?
C19 C20 K1 73.90(14) . 1_655 ?
C21 C20 H20 118.6 . . ?
C19 C20 H20 118.6 . . ?
K1 C20 H20 118.6 1_655 . ?
C22 C21 C20 120.2(3) . . ?
C22 C21 K1 79.10(17) . 1_655 ?
C20 C21 K1 72.14(15) . 1_655 ?
C22 C21 H21 119.9 . . ?
C20 C21 H21 119.9 . . ?
K1 C21 H21 119.8 1_655 . ?
C21 C22 C23 118.9(2) . . ?
C21 C22 K1 77.40(16) . 1_655 ?
C23 C22 K1 73.08(16) . 1_655 ?
C21 C22 H22 120.6 . . ?
C23 C22 H22 120.6 . . ?
K1 C22 H22 120.1 1_655 . ?
C22 C23 C24 120.5(3) . . ?
C22 C23 K1 83.12(16) . 1_655 ?
C24 C23 K1 72.29(15) . 1_655 ?
C22 C23 H23 119.6 . . ?
C24 C23 H23 119.6 . . ?
K1 C23 H23 119.6 1_655 . ?
C23 C24 C19 122.4(3) . . ?
C23 C24 K1 82.73(15) . 1_655 ?
C19 C24 K1 77.31(14) . 1_655 ?
C23 C24 H24 118.6 . . ?
C19 C24 H24 118.6 . . ?
K1 C24 H24 118.6 1_655 . ?
O1 C25 H25A 109.5 . . ?
O1 C25 H25B 109.5 . . ?
H25A C25 H25B 109.5 . . ?
O1 C25 H25C 109.5 . . ?
H25A C25 H25C 109.5 . . ?
H25B C25 H25C 109.5 . . ?
O2 C26 H26A 109.5 . . ?
O2 C26 H26B 109.5 . . ?
H26A C26 H26B 109.5 . . ?
O2 C26 H26C 109.5 . . ?
H26A C26 H26C 109.5 . . ?
H26B C26 H26C 109.5 . . ?
C13 B1 C1 109.9(2) . . ?
C13 B1 C19 104.56(18) . . ?
C1 B1 C19 114.5(2) . . ?
C13 B1 C7 113.2(2) . . ?
C1 B1 C7 102.51(17) . . ?
C19 B1 C7 112.4(2) . . ?
C2 K1 C18 113.76(7) . 1_455 ?
C2 K1 C8 84.02(7) . . ?
C18 K1 C8 123.17(7) 1_455 . ?
C2 K1 C1 26.14(6) . . ?
C18 K1 C1 138.31(7) 1_455 . ?
C8 K1 C1 64.28(6) . . ?
C2 K1 C24 126.48(7) . 1_455 ?
C18 K1 C24 86.30(7) 1_455 1_455 ?
C8 K1 C24 127.06(7) . 1_455 ?
C1 K1 C24 123.74(7) . 1_455 ?
C2 K1 C19 147.48(7) . 1_455 ?
C18 K1 C19 65.61(7) 1_455 1_455 ?
C8 K1 C19 124.88(7) . 1_455 ?
C1 K1 C19 149.34(7) . 1_455 ?
C24 K1 C19 25.69(6) 1_455 1_455 ?
C2 K1 C3 25.59(6) . . ?
C18 K1 C3 103.57(7) 1_455 . ?
C8 K1 C3 108.75(7) . . ?
C1 K1 C3 45.81(6) . . ?
C24 K1 C3 104.13(7) 1_455 . ?
C19 K1 C3 122.16(7) 1_455 . ?
C2 K1 C13 116.26(6) . 1_455 ?
C18 K1 C13 25.82(6) 1_455 1_455 ?
C8 K1 C13 146.57(7) . 1_455 ?
C1 K1 C13 141.71(6) . 1_455 ?
C24 K1 C13 63.53(7) 1_455 1_455 ?
C19 K1 C13 48.46(6) 1_455 1_455 ?
C3 K1 C13 96.54(6) . 1_455 ?
C2 K1 C6 44.05(7) . . ?
C18 K1 C6 154.66(7) 1_455 . ?
C8 K1 C6 72.84(7) . . ?
C1 K1 C6 25.33(6) . . ?
C24 K1 C6 99.04(7) 1_455 . ?
C19 K1 C6 124.28(7) 1_455 . ?
C3 K1 C6 51.09(6) . . ?
C13 K1 C6 140.34(6) 1_455 . ?
C2 K1 C7 61.09(6) . . ?
C18 K1 C7 119.36(6) 1_455 . ?
C8 K1 C7 25.61(6) . . ?
C1 K1 C7 47.44(6) . . ?
C24 K1 C7 149.45(7) 1_455 . ?
C19 K1 C7 150.00(7) 1_455 . ?
C3 K1 C7 86.65(6) . . ?
C13 K1 C7 144.67(6) 1_455 . ?
C6 K1 C7 65.40(6) . . ?
C2 K1 C20 169.41(7) . 1_455 ?
C18 K1 C20 72.18(7) 1_455 1_455 ?
C8 K1 C20 100.18(6) . 1_455 ?
C1 K1 C20 149.47(7) . 1_455 ?
C24 K1 C20 43.58(7) 1_455 1_455 ?
C19 K1 C20 25.37(6) 1_455 1_455 ?
C3 K1 C20 146.82(7) . 1_455 ?
C13 K1 C20 64.93(6) 1_455 1_455 ?
C6 K1 C20 127.76(7) . 1_455 ?
C7 K1 C20 124.74(7) . 1_455 ?
C2 K1 C9 105.71(7) . . ?
C18 K1 C9 101.69(7) 1_455 . ?
C8 K1 C9 25.22(7) . . ?
C1 K1 C9 88.97(7) . . ?
C24 K1 C9 118.51(7) 1_455 . ?
C19 K1 C9 106.12(7) 1_455 . ?
C3 K1 C9 131.28(7) . . ?
C13 K1 C9 122.21(7) 1_455 . ?
C6 K1 C9 97.45(7) . . ?
C7 K1 C9 44.63(6) . . ?
C20 K1 C9 80.81(7) 1_455 . ?
C4 O1 C25 117.3(2) . . ?
C16 O2 C26 117.2(2) . . ?

loop_
_geom_bond_atom_site_label_1
_geom_bond_atom_site_label_2
_geom_bond_distance
_geom_bond_site_symmetry_2
_geom_bond_publ_flag
C1 C6 1.397(3) . ?
C1 C2 1.408(3) . ?
C1 B1 1.644(3) . ?
C1 K1 3.139(2) . ?
C2 C3 1.387(4) . ?
C2 K1 3.080(2) . ?
C2 H2 1.0000 . ?
C3 C4 1.386(4) . ?
C3 K1 3.170(3) . ?
C3 H3 1.0000 . ?
C4 O1 1.375(3) . ?
C4 C5 1.382(4) . ?
C4 K1 3.319(3) . ?
C5 C6 1.407(4) . ?
C5 K1 3.326(3) . ?
C5 H5 1.0000 . ?
C6 K1 3.220(3) . ?
C6 H6 1.0000 . ?
C7 C12 1.401(3) . ?
C7 C8 1.410(3) . ?
C7 B1 1.644(3) . ?
C7 K1 3.232(2) . ?
C8 C9 1.394(4) . ?
C8 K1 3.107(2) . ?
C8 H8 1.0000 . ?
C9 C10 1.387(4) . ?
C9 K1 3.246(3) . ?
C9 H9 1.0000 . ?
C10 C11 1.390(4) . ?
C10 K1 3.485(3) . ?
C10 H10 0.9500 . ?
C11 C12 1.403(4) . ?
C11 H11 0.9500 . ?
C12 K1 3.426(3) . ?
C12 H12 0.9500 . ?
C13 C18 1.403(3) . ?
C13 C14 1.405(3) . ?
C13 B1 1.642(4) . ?
C13 K1 3.180(2) 1_655 ?
C14 C15 1.384(4) . ?
C14 K1 3.431(3) 1_655 ?
C14 H14 0.9500 . ?
C15 C16 1.388(4) . ?
C15 H15 0.9500 . ?
C16 O2 1.377(3) . ?
C16 C17 1.388(3) . ?
C17 C18 1.404(3) . ?
C17 K1 3.308(3) 1_655 ?
C17 H17 1.0000 . ?
C18 K1 3.084(2) 1_655 ?
C18 H18 1.0000 . ?
C19 C24 1.402(4) . ?
C19 C20 1.407(4) . ?
C19 B1 1.644(4) . ?
C19 K1 3.155(2) 1_655 ?
C20 C21 1.396(4) . ?
C20 K1 3.241(3) 1_655 ?
C20 H20 1.0000 . ?
C21 C22 1.383(4) . ?
C21 K1 3.384(3) 1_655 ?
C21 H21 0.9500 . ?
C22 C23 1.384(4) . ?
C22 K1 3.405(3) 1_655 ?
C22 H22 0.9500 . ?
C23 C24 1.397(4) . ?
C23 K1 3.281(3) 1_655 ?
C23 H23 1.0000 . ?
C24 K1 3.151(2) 1_655 ?
C24 H24 1.0000 . ?
C25 O1 1.423(4) . ?
C25 H25A 0.9800 . ?
C25 H25B 0.9800 . ?
C25 H25C 0.9800 . ?
C26 O2 1.419(3) . ?
C26 H26A 0.9800 . ?
C26 H26B 0.9800 . ?
C26 H26C 0.9800 . ?

loop_
_geom_torsion_atom_site_label_1
_geom_torsion_atom_site_label_2
_geom_torsion_atom_site_label_3
_geom_torsion_atom_site_label_4
_geom_torsion
_geom_torsion_site_symmetry_1
_geom_torsion_site_symmetry_2
_geom_torsion_site_symmetry_3
_geom_torsion_site_symmetry_4
_geom_torsion_publ_flag
C6 C1 C2 C3 0.1(4) . . . . ?
B1 C1 C2 C3 172.4(2) . . . . ?
K1 C1 C2 C3 71.6(2) . . . . ?
C6 C1 C2 K1 -71.5(2) . . . . ?
B1 C1 C2 K1 100.82(19) . . . . ?
C1 C2 C3 C4 1.5(4) . . . . ?
K1 C2 C3 C4 72.4(2) . . . . ?
C1 C2 C3 K1 -70.8(2) . . . . ?
C2 C3 C4 O1 179.0(2) . . . . ?
K1 C3 C4 O1 -114.2(2) . . . . ?
C2 C3 C4 C5 -2.3(4) . . . . ?
K1 C3 C4 C5 64.6(2) . . . . ?
C2 C3 C4 K1 -66.8(2) . . . . ?
O1 C4 C5 C6 -180.0(3) . . . . ?
C3 C4 C5 C6 1.4(4) . . . . ?
K1 C4 C5 C6 62.5(2) . . . . ?
O1 C4 C5 K1 117.5(3) . . . . ?
C3 C4 C5 K1 -61.1(2) . . . . ?
C2 C1 C6 C5 -1.0(4) . . . . ?
B1 C1 C6 C5 -172.8(2) . . . . ?
K1 C1 C6 C5 -69.0(2) . . . . ?
C2 C1 C6 K1 67.93(19) . . . . ?
B1 C1 C6 K1 -103.8(2) . . . . ?
C4 C5 C6 C1 0.3(4) . . . . ?
K1 C5 C6 C1 65.1(2) . . . . ?
C4 C5 C6 K1 -64.8(2) . . . . ?
C12 C7 C8 C9 0.1(3) . . . . ?
B1 C7 C8 C9 170.9(2) . . . . ?
K1 C7 C8 C9 76.4(2) . . . . ?
C12 C7 C8 K1 -76.3(2) . . . . ?
B1 C7 C8 K1 94.50(19) . . . . ?
C7 C8 C9 C10 0.4(4) . . . . ?
K1 C8 C9 C10 76.4(2) . . . . ?
C7 C8 C9 K1 -75.9(2) . . . . ?
C8 C9 C10 C11 -0.6(4) . . . . ?
K1 C9 C10 C11 66.9(2) . . . . ?
C8 C9 C10 K1 -67.5(2) . . . . ?
C9 C10 C11 C12 0.4(4) . . . . ?
K1 C10 C11 C12 60.3(2) . . . . ?
C8 C7 C12 C11 -0.3(4) . . . . ?
B1 C7 C12 C11 -171.1(2) . . . . ?
K1 C7 C12 C11 -68.5(2) . . . . ?
C8 C7 C12 K1 68.14(18) . . . . ?
B1 C7 C12 K1 -102.7(2) . . . . ?
C10 C11 C12 C7 0.1(4) . . . . ?
C10 C11 C12 K1 -61.5(2) . . . . ?
C18 C13 C14 C15 1.5(4) . . . . ?
B1 C13 C14 C15 176.0(2) . . . . ?
K1 C13 C14 C15 72.0(2) 1_655 . . . ?
C18 C13 C14 K1 -70.56(18) . . . 1_655 ?
B1 C13 C14 K1 103.9(2) . . . 1_655 ?
C13 C14 C15 C16 -1.8(4) . . . . ?
K1 C14 C15 C16 60.0(2) 1_655 . . . ?
C14 C15 C16 O2 -178.7(2) . . . . ?
C14 C15 C16 C17 0.4(4) . . . . ?
O2 C16 C17 C18 -179.8(2) . . . . ?
C15 C16 C17 C18 1.2(4) . . . . ?
O2 C16 C17 K1 114.6(2) . . . 1_655 ?
C15 C16 C17 K1 -64.4(2) . . . 1_655 ?
C14 C13 C18 C17 0.2(3) . . . . ?
B1 C13 C18 C17 -174.2(2) . . . . ?
K1 C13 C18 C17 -79.6(2) 1_655 . . . ?
C14 C13 C18 K1 79.73(19) . . . 1_655 ?
B1 C13 C18 K1 -94.6(2) . . . 1_655 ?
C16 C17 C18 C13 -1.5(4) . . . . ?
K1 C17 C18 C13 76.7(2) 1_655 . . . ?
C16 C17 C18 K1 -78.1(2) . . . 1_655 ?
C24 C19 C20 C21 0.5(4) . . . . ?
B1 C19 C20 C21 171.9(2) . . . . ?
K1 C19 C20 C21 71.3(2) 1_655 . . . ?
C24 C19 C20 K1 -70.75(19) . . . 1_655 ?
B1 C19 C20 K1 100.7(2) . . . 1_655 ?
C19 C20 C21 C22 -1.0(4) . . . . ?
K1 C20 C21 C22 65.3(2) 1_655 . . . ?
C19 C20 C21 K1 -66.3(2) . . . 1_655 ?
C20 C21 C22 C23 0.6(4) . . . . ?
K1 C21 C22 C23 62.4(2) 1_655 . . . ?
C20 C21 C22 K1 -61.7(2) . . . 1_655 ?
C21 C22 C23 C24 0.1(4) . . . . ?
K1 C22 C23 C24 64.7(2) 1_655 . . . ?
C21 C22 C23 K1 -64.6(2) . . . 1_655 ?
C22 C23 C24 C19 -0.5(4) . . . . ?
K1 C23 C24 C19 69.9(2) 1_655 . . . ?
C22 C23 C24 K1 -70.5(2) . . . 1_655 ?
C20 C19 C24 C23 0.2(4) . . . . ?
B1 C19 C24 C23 -171.2(2) . . . . ?
K1 C19 C24 C23 -72.8(2) 1_655 . . . ?
C20 C19 C24 K1 72.99(19) . . . 1_655 ?
B1 C19 C24 K1 -98.4(2) . . . 1_655 ?
C18 C13 B1 C1 -154.6(2) . . . . ?
C14 C13 B1 C1 31.4(3) . . . . ?
K1 C13 B1 C1 127.01(16) 1_655 . . . ?
C18 C13 B1 C19 82.0(3) . . . . ?
C14 C13 B1 C19 -91.9(3) . . . . ?
K1 C13 B1 C19 3.63(19) 1_655 . . . ?
C18 C13 B1 C7 -40.6(3) . . . . ?
C14 C13 B1 C7 145.4(2) . . . . ?
K1 C13 B1 C7 -119.02(18) 1_655 . . . ?
C6 C1 B1 C13 -143.2(2) . . . . ?
C2 C1 B1 C13 45.3(3) . . . . ?
K1 C1 B1 C13 126.63(15) . . . . ?
C6 C1 B1 C19 -25.9(3) . . . . ?
C2 C1 B1 C19 162.6(2) . . . . ?
K1 C1 B1 C19 -116.04(18) . . . . ?
C6 C1 B1 C7 96.1(3) . . . . ?
C2 C1 B1 C7 -75.4(3) . . . . ?
K1 C1 B1 C7 6.0(2) . . . . ?
C24 C19 B1 C13 79.5(3) . . . . ?
C20 C19 B1 C13 -91.3(3) . . . . ?
K1 C19 B1 C13 -3.68(19) 1_655 . . . ?
C24 C19 B1 C1 -40.8(3) . . . . ?
C20 C19 B1 C1 148.4(2) . . . . ?
K1 C19 B1 C1 -124.02(18) 1_655 . . . ?
C24 C19 B1 C7 -157.2(2) . . . . ?
C20 C19 B1 C7 31.9(3) . . . . ?
K1 C19 B1 C7 119.54(17) 1_655 . . . ?
C12 C7 B1 C13 -30.8(3) . . . . ?
C8 C7 B1 C13 159.0(2) . . . . ?
K1 C7 B1 C13 -124.04(17) . . . . ?
C12 C7 B1 C1 87.5(3) . . . . ?
C8 C7 B1 C1 -82.7(3) . . . . ?
K1 C7 B1 C1 -5.7(2) . . . . ?
C12 C7 B1 C19 -149.0(2) . . . . ?
C8 C7 B1 C19 40.8(3) . . . . ?
K1 C7 B1 C19 117.76(17) . . . . ?
C5 C4 O1 C25 3.1(4) . . . . ?
C3 C4 O1 C25 -178.2(3) . . . . ?
K1 C4 O1 C25 99.3(3) . . . . ?
C17 C16 O2 C26 1.3(4) . . . . ?
C15 C16 O2 C26 -179.7(2) . . . . ?
